data_4312387
loop_
_publ_author_name
'Frank Wiesbrock'
'Hubert Schmidbaur'

_publ_section_title
;
 Crystal Structures of Rubidium and Cesium Anthranilates and Salicylates
;
_journal_name_full 'Inorganic Chemistry'
_journal_page_first 7283
_journal_page_last 7289
_journal_paper_doi 10.1021/ic034427t
_journal_volume 42
_journal_year 2003
_chemical_formula_sum 'C7 H8 N O3 Rb'
_chemical_formula_weight 239.61
_chemical_name_systematic
; 
 ? 
;
_space_group_IT_number 61
_symmetry_cell_setting orthorhombic
_symmetry_space_group_name_Hall '-P 2ac 2ab'
_symmetry_space_group_name_H-M 'P b c a'
_atom_sites_solution_hydrogens geom
_atom_sites_solution_primary direct
_atom_sites_solution_secondary difmap
_audit_creation_method SHELXL-97
_cell_angle_alpha 90.00
_cell_angle_beta 90.00
_cell_angle_gamma 90.00
_cell_formula_units_Z 8
_cell_length_a 7.5311(2)
_cell_length_b 7.9335(2)
_cell_length_c 29.0604(8)
_cell_measurement_reflns_used 47628
_cell_measurement_temperature 143(2)
_cell_volume 1736.30(8)
_computing_cell_refinement DENZO
_computing_data_collection XPRESS
_computing_data_reduction SCALEPACK
_computing_molecular_graphics SHELXTL
_computing_publication_material 'SHELXL-97 (Sheldrick, 1997)'
_computing_structure_refinement 'SHELXL-97 (Sheldrick, 1997)'
_computing_structure_solution 'SHELXS-97 (Sheldrick, 1990)'
_diffrn_ambient_temperature 143(2)
_diffrn_measured_fraction_theta_full 0.977
_diffrn_measured_fraction_theta_max 0.977
_diffrn_measurement_device_type 'Nonius DIP 2020'
_diffrn_measurement_method phi-rotation
_diffrn_radiation_monochromator graphite
_diffrn_radiation_source 'fine-focus sealed tube'
_diffrn_radiation_type MoK\a
_diffrn_radiation_wavelength 0.71073
_diffrn_reflns_av_R_equivalents 0.0419
_diffrn_reflns_av_sigmaI/netI 0.0294
_diffrn_reflns_limit_h_max 9
_diffrn_reflns_limit_h_min -9
_diffrn_reflns_limit_k_max 10
_diffrn_reflns_limit_k_min -10
_diffrn_reflns_limit_l_max 37
_diffrn_reflns_limit_l_min -37
_diffrn_reflns_number 47628
_diffrn_reflns_theta_full 27.16
_diffrn_reflns_theta_max 27.16
_diffrn_reflns_theta_min 3.80
_exptl_absorpt_coefficient_mu 5.668
_exptl_absorpt_correction_T_max 0.899
_exptl_absorpt_correction_T_min 0.653
_exptl_absorpt_correction_type DELABS
_exptl_crystal_colour colourless
_exptl_crystal_density_diffrn 1.833
_exptl_crystal_density_method 'not measured'
_exptl_crystal_description block
_exptl_crystal_F_000 944
_exptl_crystal_size_max 0.50
_exptl_crystal_size_mid 0.30
_exptl_crystal_size_min 0.20
_refine_diff_density_max 0.497
_refine_diff_density_min -0.290
_refine_diff_density_rms 0.077
_refine_ls_extinction_method none
_refine_ls_goodness_of_fit_ref 1.148
_refine_ls_hydrogen_treatment mixed
_refine_ls_matrix_type full
_refine_ls_number_parameters 141
_refine_ls_number_reflns 1881
_refine_ls_number_restraints 2
_refine_ls_restrained_S_all 1.147
_refine_ls_R_factor_all 0.0293
_refine_ls_R_factor_gt 0.0252
_refine_ls_shift/su_max 0.000
_refine_ls_shift/su_mean 0.000
_refine_ls_structure_factor_coef Fsqd
_refine_ls_weighting_details 'calc w=1/[\s^2^(Fo^2^)+(0.0184P)^2^+1.7554P] where P=(Fo^2^+2Fc^2^)/3'
_refine_ls_weighting_scheme calc
_refine_ls_wR_factor_gt 0.0600
_refine_ls_wR_factor_ref 0.0633
_reflns_number_gt 1719
_reflns_number_total 1881
_reflns_threshold_expression >2sigma(I)
_cod_data_source_file ic034427tsi20030814_054038_3.cif
_cod_data_source_block wies23
_cod_database_code 4312387

loop_
_symmetry_equiv_pos_as_xyz
'x, y, z'
'-x+1/2, -y, z+1/2'
'-x, y+1/2, -z+1/2'
'x+1/2, -y+1/2, -z'
'-x, -y, -z'
'x-1/2, y, -z-1/2'
'x, -y-1/2, z-1/2'
'-x-1/2, y-1/2, z'

loop_
_atom_site_label
_atom_site_type_symbol
_atom_site_fract_x
_atom_site_fract_y
_atom_site_fract_z
_atom_site_U_iso_or_equiv
_atom_site_adp_type
_atom_site_occupancy
_atom_site_symmetry_multiplicity
_atom_site_calc_flag
_atom_site_refinement_flags
_atom_site_disorder_assembly
_atom_site_disorder_group
Rb1 Rb 0.21426(3) 0.19561(3) 0.012056(7) 0.02271(10) Uani 1 1 d . . .
O1 O 0.0336(2) -0.0993(2) 0.06166(5) 0.0257(3) Uani 1 1 d . . .
C7 C -0.0729(3) 0.0038(3) 0.07948(7) 0.0196(4) Uani 1 1 d . . .
C6 C -0.1572(3) 0.1806(3) 0.14732(8) 0.0249(5) Uani 1 1 d . . .
C1 C -0.0475(3) 0.0542(3) 0.12927(7) 0.0192(4) Uani 1 1 d . . .
N1 N 0.2034(3) -0.1366(3) 0.14161(9) 0.0324(5) Uani 1 1 d . . .
C2 C 0.0838(3) -0.0180(3) 0.15782(7) 0.0222(4) Uani 1 1 d . . .
C4 C -0.0129(4) 0.1642(3) 0.22028(8) 0.0299(5) Uani 1 1 d . . .
C3 C 0.0973(3) 0.0398(3) 0.20340(8) 0.0279(5) Uani 1 1 d . . .
C5 C -0.1414(4) 0.2364(3) 0.19221(8) 0.0310(5) Uani 1 1 d . . .
O2 O -0.1999(2) 0.0705(2) 0.05766(5) 0.0250(4) Uani 1 1 d . . .
O01 O 0.4516(2) -0.0257(3) 0.06387(7) 0.0340(4) Uani 1 1 d D . .
H6 H -0.239(3) 0.225(3) 0.1291(9) 0.016(6) Uiso 1 1 d . . .
H3 H 0.182(4) -0.011(3) 0.2222(10) 0.030(7) Uiso 1 1 d . . .
H1 H 0.171(4) -0.186(3) 0.1203(11) 0.027(8) Uiso 1 1 d . . .
H4 H -0.007(4) 0.198(3) 0.2519(10) 0.032(7) Uiso 1 1 d . . .
H5 H -0.217(4) 0.322(4) 0.2019(11) 0.031(8) Uiso 1 1 d . . .
H2 H 0.247(5) -0.188(4) 0.1609(13) 0.040(9) Uiso 1 1 d . . .
H01 H 0.411(5) -0.036(4) 0.0896(5) 0.061(11) Uiso 1 1 d D . .
H02 H 0.5528(19) 0.006(4) 0.0684(12) 0.063(12) Uiso 1 1 d D . .

loop_
_atom_site_aniso_label
_atom_site_aniso_U_11
_atom_site_aniso_U_22
_atom_site_aniso_U_33
_atom_site_aniso_U_23
_atom_site_aniso_U_13
_atom_site_aniso_U_12
Rb1 0.02563(16) 0.02059(15) 0.02190(14) 0.00026(7) -0.00292(7) -0.00352(8)
O1 0.0249(8) 0.0309(9) 0.0213(8) -0.0056(7) 0.0003(6) 0.0050(7)
C7 0.0191(10) 0.0184(10) 0.0212(10) 0.0025(8) 0.0004(8) -0.0029(9)
C6 0.0241(12) 0.0270(12) 0.0237(11) 0.0009(9) 0.0002(9) 0.0008(10)
C1 0.0192(10) 0.0206(11) 0.0179(10) 0.0016(8) 0.0004(8) -0.0034(9)
N1 0.0342(13) 0.0329(13) 0.0299(12) 0.0016(10) -0.0097(9) 0.0135(10)
C2 0.0227(10) 0.0216(11) 0.0224(10) 0.0035(8) -0.0006(8) -0.0029(10)
C4 0.0348(14) 0.0349(13) 0.0201(11) -0.0026(10) 0.0021(9) -0.0094(12)
C3 0.0303(12) 0.0328(13) 0.0207(11) 0.0068(9) -0.0050(9) -0.0051(11)
C5 0.0335(14) 0.0312(13) 0.0282(12) -0.0079(10) 0.0059(10) -0.0003(12)
O2 0.0275(9) 0.0262(9) 0.0214(8) 0.0000(6) -0.0038(6) 0.0046(7)
O01 0.0301(10) 0.0371(10) 0.0347(10) 0.0062(8) -0.0081(8) -0.0056(9)

loop_
_atom_type_symbol
_atom_type_description
_atom_type_scat_dispersion_real
_atom_type_scat_dispersion_imag
_atom_type_scat_source
C C 0.0033 0.0016 'International Tables Vol C Tables 4.2.6.8 and 6.1.1.4'
H H 0.0000 0.0000 'International Tables Vol C Tables 4.2.6.8 and 6.1.1.4'
N N 0.0061 0.0033 'International Tables Vol C Tables 4.2.6.8 and 6.1.1.4'
O O 0.0106 0.0060 'International Tables Vol C Tables 4.2.6.8 and 6.1.1.4'
Rb Rb -0.9393 2.9676 'International Tables Vol C Tables 4.2.6.8 and 6.1.1.4'

loop_
_geom_angle_atom_site_label_1
_geom_angle_atom_site_label_2
_geom_angle_atom_site_label_3
_geom_angle
_geom_angle_site_symmetry_1
_geom_angle_site_symmetry_3
_geom_angle_publ_flag
O2 Rb1 O1 80.64(5) 4 8_665 ?
O2 Rb1 O01 128.66(5) 4 . ?
O1 Rb1 O01 71.27(5) 8_665 . ?
O2 Rb1 O2 89.18(4) 4 5 ?
O1 Rb1 O2 140.91(4) 8_665 5 ?
O01 Rb1 O2 86.90(5) . 5 ?
O2 Rb1 O1 78.06(5) 4 5 ?
O1 Rb1 O1 158.026(12) 8_665 5 ?
O01 Rb1 O1 127.38(5) . 5 ?
O2 Rb1 O1 44.41(4) 5 5 ?
O2 Rb1 O01 88.31(5) 4 8_665 ?
O1 Rb1 O01 66.53(5) 8_665 8_665 ?
O01 Rb1 O01 116.48(7) . 8_665 ?
O2 Rb1 O01 151.31(5) 5 8_665 ?
O1 Rb1 O01 107.30(5) 5 8_665 ?
O2 Rb1 O1 160.16(4) 4 . ?
O1 Rb1 O1 119.16(5) 8_665 . ?
O01 Rb1 O1 64.60(5) . . ?
O2 Rb1 O1 76.04(4) 5 . ?
O1 Rb1 O1 82.11(5) 5 . ?
O01 Rb1 O1 98.28(5) 8_665 . ?
O2 Rb1 C7 78.97(5) 4 5 ?
O1 Rb1 C7 153.17(5) 8_665 5 ?
O01 Rb1 C7 109.11(6) . 5 ?
O2 Rb1 C7 22.66(5) 5 5 ?
O1 Rb1 C7 22.54(5) 5 5 ?
O01 Rb1 C7 129.70(5) 8_665 5 ?
O1 Rb1 C7 82.47(5) . 5 ?
O2 Rb1 C7 151.86(5) 4 . ?
O1 Rb1 C7 113.31(5) 8_665 . ?
O01 Rb1 C7 79.48(6) . . ?
O2 Rb1 C7 93.11(5) 5 . ?
O1 Rb1 C7 84.06(5) 5 . ?
O01 Rb1 C7 76.39(5) 8_665 . ?
O1 Rb1 C7 22.45(5) . . ?
C7 Rb1 C7 92.67(5) 5 . ?
O2 Rb1 O2 131.02(4) 4 . ?
O1 Rb1 O2 123.52(4) 8_665 . ?
O01 Rb1 O2 100.26(5) . . ?
O2 Rb1 O2 91.40(4) 5 . ?
O1 Rb1 O2 68.90(4) 5 . ?
O01 Rb1 O2 69.23(5) 8_665 . ?
O1 Rb1 O2 38.48(4) . . ?
C7 Rb1 O2 83.22(5) 5 . ?
C7 Rb1 O2 20.97(5) . . ?
O2 Rb1 O01 69.33(4) 4 5_655 ?
O1 Rb1 O01 93.27(4) 8_665 5_655 ?
O01 Rb1 O01 70.37(6) . 5_655 ?
O2 Rb1 O01 48.17(4) 5 5_655 ?
O1 Rb1 O01 84.27(4) 5 5_655 ?
O01 Rb1 O01 152.48(4) 8_665 5_655 ?
O1 Rb1 O01 108.17(4) . 5_655 ?
C7 Rb1 O01 63.21(5) 5 5_655 ?
C7 Rb1 O01 130.51(5) . 5_655 ?
O2 Rb1 O01 137.77(4) . 5_655 ?
O2 Rb1 Rb1 60.51(3) 4 4 ?
O1 Rb1 Rb1 48.26(3) 8_665 4 ?
O01 Rb1 Rb1 68.74(4) . 4 ?
O2 Rb1 Rb1 94.03(3) 5 4 ?
O1 Rb1 Rb1 122.38(3) 5 4 ?
O01 Rb1 Rb1 109.40(4) 8_665 4 ?
O1 Rb1 Rb1 132.63(3) . 4 ?
C7 Rb1 Rb1 105.85(4) 5 4 ?
C7 Rb1 Rb1 146.94(4) . 4 ?
O2 Rb1 Rb1 167.39(3) . 4 ?
O01 Rb1 Rb1 45.90(3) 5_655 4 ?
O2 Rb1 H01 139.7(5) 4 . ?
O1 Rb1 H01 71.0(6) 8_665 . ?
O01 Rb1 H01 13.8(3) . . ?
O2 Rb1 H01 95.1(5) 5 . ?
O1 Rb1 H01 130.1(6) 5 . ?
O01 Rb1 H01 105.1(4) 8_665 . ?
O1 Rb1 H01 56.4(6) . . ?
C7 Rb1 H01 115.9(6) 5 . ?
C7 Rb1 H01 68.0(5) . . ?
O2 Rb1 H01 89.0(5) . . ?
O01 Rb1 H01 84.0(4) 5_655 . ?
Rb1 Rb1 H01 79.2(5) 4 . ?
C7 O1 Rb1 172.83(14) . 8_655 ?
C7 O1 Rb1 93.69(12) . 5 ?
Rb1 O1 Rb1 84.69(4) 8_655 5 ?
C7 O1 Rb1 88.86(12) . . ?
Rb1 O1 Rb1 84.45(4) 8_655 . ?
Rb1 O1 Rb1 97.89(5) 5 . ?
O1 C7 O2 123.3(2) . . ?
O1 C7 C1 119.04(19) . . ?
O2 C7 C1 117.67(19) . . ?
O1 C7 Rb1 63.78(11) . 5 ?
O2 C7 Rb1 63.16(11) . 5 ?
C1 C7 Rb1 161.09(14) . 5 ?
O1 C7 Rb1 68.69(11) . . ?
O2 C7 Rb1 90.29(12) . . ?
C1 C7 Rb1 111.34(13) . . ?
Rb1 C7 Rb1 87.33(5) 5 . ?
C5 C6 C1 122.1(2) . . ?
C5 C6 H6 119.8(17) . . ?
C1 C6 H6 118.1(17) . . ?
C6 C1 C2 118.9(2) . . ?
C6 C1 C7 118.21(19) . . ?
C2 C1 C7 122.87(19) . . ?
C2 N1 H1 115(2) . . ?
C2 N1 H2 113(3) . . ?
H1 N1 H2 116(3) . . ?
N1 C2 C3 119.7(2) . . ?
N1 C2 C1 122.1(2) . . ?
C3 C2 C1 118.2(2) . . ?
C3 C4 C5 120.4(2) . . ?
C3 C4 H4 120.7(17) . . ?
C5 C4 H4 118.8(17) . . ?
C4 C3 C2 121.6(2) . . ?
C4 C3 H3 121.1(17) . . ?
C2 C3 H3 117.3(17) . . ?
C6 C5 C4 118.8(2) . . ?
C6 C5 H5 117.8(19) . . ?
C4 C5 H5 123.4(19) . . ?
C7 O2 Rb1 143.97(14) . 4_455 ?
C7 O2 Rb1 94.18(13) . 5 ?
Rb1 O2 Rb1 88.22(4) 4_455 5 ?
C7 O2 Rb1 68.74(12) . . ?
Rb1 O2 Rb1 75.41(4) 4_455 . ?
Rb1 O2 Rb1 88.60(4) 5 . ?
Rb1 O01 Rb1 85.89(5) . 8_655 ?
Rb1 O01 Rb1 109.63(6) . 5_655 ?
Rb1 O01 Rb1 72.75(4) 8_655 5_655 ?
Rb1 O01 H01 107(3) . . ?
Rb1 O01 H01 104(3) 8_655 . ?
Rb1 O01 H01 142(3) 5_655 . ?
Rb1 O01 H02 118(3) . . ?
Rb1 O01 H02 135(3) 8_655 . ?
Rb1 O01 H02 64(3) 5_655 . ?
H01 O01 H02 104(4) . . ?

loop_
_geom_bond_atom_site_label_1
_geom_bond_atom_site_label_2
_geom_bond_distance
_geom_bond_site_symmetry_2
_geom_bond_publ_flag
Rb1 O2 2.8224(16) 4 ?
Rb1 O1 2.8864(15) 8_665 ?
Rb1 O01 2.9231(18) . ?
Rb1 O2 2.9281(16) 5 ?
Rb1 O1 2.9421(15) 5 ?
Rb1 O01 2.952(2) 8_665 ?
Rb1 O1 3.0668(17) . ?
Rb1 C7 3.273(2) 5 ?
Rb1 C7 3.291(2) . ?
Rb1 O2 3.5317(16) . ?
Rb1 O01 3.608(2) 5_655 ?
Rb1 Rb1 3.92622(15) 4 ?
Rb1 H01 3.26(3) . ?
O1 C7 1.257(3) . ?
O1 Rb1 2.8864(15) 8_655 ?
O1 Rb1 2.9421(15) 5 ?
C7 O2 1.264(3) . ?
C7 C1 1.513(3) . ?
C7 Rb1 3.273(2) 5 ?
C6 C5 1.383(3) . ?
C6 C1 1.401(3) . ?
C6 H6 0.89(3) . ?
C1 C2 1.412(3) . ?
N1 C2 1.385(3) . ?
N1 H1 0.77(3) . ?
N1 H2 0.77(4) . ?
C2 C3 1.405(3) . ?
C4 C3 1.380(4) . ?
C4 C5 1.389(4) . ?
C4 H4 0.96(3) . ?
C3 H3 0.93(3) . ?
C5 H5 0.93(3) . ?
O2 Rb1 2.8224(16) 4_455 ?
O2 Rb1 2.9281(16) 5 ?
O01 Rb1 2.952(2) 8_655 ?
O01 Rb1 3.608(2) 5_655 ?
O01 H01 0.813(5) . ?
O01 H02 0.814(5) . ?

loop_
_geom_hbond_atom_site_label_D
_geom_hbond_atom_site_label_H
_geom_hbond_atom_site_label_A
_geom_hbond_distance_DH
_geom_hbond_distance_HA
_geom_hbond_distance_DA
_geom_hbond_angle_DHA
_geom_hbond_site_symmetry_A
N1 H1 O1 0.77(3) 2.11(3) 2.669(3) 129(3) .
O01 H01 N1 0.813(5) 2.315(17) 3.062(3) 153(3) .
O01 H02 O2 0.814(5) 1.955(13) 2.739(3) 161(4) 1_655

loop_
_geom_torsion_atom_site_label_1
_geom_torsion_atom_site_label_2
_geom_torsion_atom_site_label_3
_geom_torsion_atom_site_label_4
_geom_torsion
_geom_torsion_site_symmetry_1
_geom_torsion_site_symmetry_2
_geom_torsion_site_symmetry_3
_geom_torsion_site_symmetry_4
_geom_torsion_publ_flag
O2 Rb1 O1 C7 -95.51(17) 4 . . . ?
O1 Rb1 O1 C7 80.56(11) 8_665 . . . ?
O01 Rb1 O1 C7 128.33(13) . . . . ?
O2 Rb1 O1 C7 -138.44(12) 5 . . . ?
O1 Rb1 O1 C7 -93.56(12) 5 . . . ?
O01 Rb1 O1 C7 12.88(12) 8_665 . . . ?
C7 Rb1 O1 C7 -116.31(11) 5 . . . ?
O2 Rb1 O1 C7 -27.75(11) . . . . ?
O01 Rb1 O1 C7 -174.85(12) 5_655 . . . ?
Rb1 Rb1 O1 C7 139.05(11) 4 . . . ?
O2 Rb1 O1 Rb1 81.89(13) 4 . . 8_655 ?
O1 Rb1 O1 Rb1 -102.04(6) 8_665 . . 8_655 ?
O01 Rb1 O1 Rb1 -54.26(5) . . . 8_655 ?
O2 Rb1 O1 Rb1 38.97(4) 5 . . 8_655 ?
O1 Rb1 O1 Rb1 83.84(4) 5 . . 8_655 ?
O01 Rb1 O1 Rb1 -169.71(5) 8_665 . . 8_655 ?
C7 Rb1 O1 Rb1 61.10(5) 5 . . 8_655 ?
C7 Rb1 O1 Rb1 177.40(13) . . . 8_655 ?
O2 Rb1 O1 Rb1 149.65(7) . . . 8_655 ?
O01 Rb1 O1 Rb1 2.56(5) 5_655 . . 8_655 ?
Rb1 Rb1 O1 Rb1 -43.55(5) 4 . . 8_655 ?
O2 Rb1 O1 Rb1 -1.95(15) 4 . . 5 ?
O1 Rb1 O1 Rb1 174.13(4) 8_665 . . 5 ?
O01 Rb1 O1 Rb1 -138.10(6) . . . 5 ?
O2 Rb1 O1 Rb1 -44.87(4) 5 . . 5 ?
O1 Rb1 O1 Rb1 0.0 5 . . 5 ?
O01 Rb1 O1 Rb1 106.45(5) 8_665 . . 5 ?
C7 Rb1 O1 Rb1 -22.74(5) 5 . . 5 ?
C7 Rb1 O1 Rb1 93.56(12) . . . 5 ?
O2 Rb1 O1 Rb1 65.81(6) . . . 5 ?
O01 Rb1 O1 Rb1 -81.28(5) 5_655 . . 5 ?
Rb1 Rb1 O1 Rb1 -127.39(3) 4 . . 5 ?
Rb1 O1 C7 O2 54.4(12) 8_655 . . . ?
Rb1 O1 C7 O2 -22.3(2) 5 . . . ?
Rb1 O1 C7 O2 75.6(2) . . . . ?
Rb1 O1 C7 C1 -124.5(10) 8_655 . . . ?
Rb1 O1 C7 C1 158.86(17) 5 . . . ?
Rb1 O1 C7 C1 -103.30(17) . . . . ?
Rb1 O1 C7 Rb1 76.7(11) 8_655 . . 5 ?
Rb1 O1 C7 Rb1 97.84(5) . . . 5 ?
Rb1 O1 C7 Rb1 -21.2(11) 8_655 . . . ?
Rb1 O1 C7 Rb1 -97.84(5) 5 . . . ?
O2 Rb1 C7 O1 134.25(12) 4 . . . ?
O1 Rb1 C7 O1 -110.29(11) 8_665 . . . ?
O01 Rb1 C7 O1 -46.11(12) . . . . ?
O2 Rb1 C7 O1 40.15(12) 5 . . . ?
O1 Rb1 C7 O1 83.69(12) 5 . . . ?
O01 Rb1 C7 O1 -166.88(13) 8_665 . . . ?
C7 Rb1 C7 O1 62.83(11) 5 . . . ?
O2 Rb1 C7 O1 125.9(2) . . . . ?
O01 Rb1 C7 O1 6.45(14) 5_655 . . . ?
Rb1 Rb1 C7 O1 -62.13(14) 4 . . . ?
O2 Rb1 C7 O2 8.3(2) 4 . . . ?
O1 Rb1 C7 O2 123.77(12) 8_665 . . . ?
O01 Rb1 C7 O2 -172.06(14) . . . . ?
O2 Rb1 C7 O2 -85.80(13) 5 . . . ?
O1 Rb1 C7 O2 -42.26(12) 5 . . . ?
O01 Rb1 C7 O2 67.17(13) 8_665 . . . ?
O1 Rb1 C7 O2 -125.9(2) . . . . ?
C7 Rb1 C7 O2 -63.11(12) 5 . . . ?
O01 Rb1 C7 O2 -119.50(12) 5_655 . . . ?
Rb1 Rb1 C7 O2 171.93(9) 4 . . . ?
O2 Rb1 C7 C1 -111.73(15) 4 . . . ?
O1 Rb1 C7 C1 3.73(16) 8_665 . . . ?
O01 Rb1 C7 C1 67.91(14) . . . . ?
O2 Rb1 C7 C1 154.17(14) 5 . . . ?
O1 Rb1 C7 C1 -162.29(14) 5 . . . ?
O01 Rb1 C7 C1 -52.86(14) 8_665 . . . ?
O1 Rb1 C7 C1 114.0(2) . . . . ?
C7 Rb1 C7 C1 176.85(17) 5 . . . ?
O2 Rb1 C7 C1 -120.0(2) . . . . ?
O01 Rb1 C7 C1 120.47(13) 5_655 . . . ?
Rb1 Rb1 C7 C1 51.89(17) 4 . . . ?
O2 Rb1 C7 Rb1 71.41(11) 4 . . 5 ?
O1 Rb1 C7 Rb1 -173.12(4) 8_665 . . 5 ?
O01 Rb1 C7 Rb1 -108.94(6) . . . 5 ?
O2 Rb1 C7 Rb1 -22.68(5) 5 . . 5 ?
O1 Rb1 C7 Rb1 20.86(4) 5 . . 5 ?
O01 Rb1 C7 Rb1 130.29(6) 8_665 . . 5 ?
O1 Rb1 C7 Rb1 -62.83(11) . . . 5 ?
C7 Rb1 C7 Rb1 0.0 5 . . 5 ?
O2 Rb1 C7 Rb1 63.11(12) . . . 5 ?
O01 Rb1 C7 Rb1 -56.39(7) 5_655 . . 5 ?
Rb1 Rb1 C7 Rb1 -124.96(5) 4 . . 5 ?
C5 C6 C1 C2 -0.3(3) . . . . ?
C5 C6 C1 C7 -179.0(2) . . . . ?
O1 C7 C1 C6 174.2(2) . . . . ?
O2 C7 C1 C6 -4.7(3) . . . . ?
Rb1 C7 C1 C6 -92.2(5) 5 . . . ?
Rb1 C7 C1 C6 97.50(19) . . . . ?
O1 C7 C1 C2 -4.4(3) . . . . ?
O2 C7 C1 C2 176.6(2) . . . . ?
Rb1 C7 C1 C2 89.1(5) 5 . . . ?
Rb1 C7 C1 C2 -81.2(2) . . . . ?
C6 C1 C2 N1 -176.3(2) . . . . ?
C7 C1 C2 N1 2.4(3) . . . . ?
C6 C1 C2 C3 0.5(3) . . . . ?
C7 C1 C2 C3 179.1(2) . . . . ?
C5 C4 C3 C2 -0.1(4) . . . . ?
N1 C2 C3 C4 176.5(2) . . . . ?
C1 C2 C3 C4 -0.3(3) . . . . ?
C1 C6 C5 C4 -0.2(4) . . . . ?
C3 C4 C5 C6 0.4(4) . . . . ?
O1 C7 O2 Rb1 -70.3(3) . . . 4_455 ?
C1 C7 O2 Rb1 108.6(2) . . . 4_455 ?
Rb1 C7 O2 Rb1 -92.7(2) 5 . . 4_455 ?
Rb1 C7 O2 Rb1 -5.9(2) . . . 4_455 ?
O1 C7 O2 Rb1 22.4(2) . . . 5 ?
C1 C7 O2 Rb1 -158.72(16) . . . 5 ?
Rb1 C7 O2 Rb1 86.86(5) . . . 5 ?
O1 C7 O2 Rb1 -64.44(19) . . . . ?
C1 C7 O2 Rb1 114.42(19) . . . . ?
Rb1 C7 O2 Rb1 -86.86(5) 5 . . . ?
O2 Rb1 O2 C7 -174.82(14) 4 . . . ?
O1 Rb1 O2 C7 -66.31(14) 8_665 . . . ?
O01 Rb1 O2 C7 7.94(14) . . . . ?
O2 Rb1 O2 C7 95.04(13) 5 . . . ?
O1 Rb1 O2 C7 134.20(13) 5 . . . ?
O01 Rb1 O2 C7 -106.65(14) 8_665 . . . ?
O1 Rb1 O2 C7 29.78(12) . . . . ?
C7 Rb1 O2 C7 116.20(12) 5 . . . ?
O01 Rb1 O2 C7 79.96(14) 5_655 . . . ?
Rb1 Rb1 O2 C7 -20.5(2) 4 . . . ?
O2 Rb1 O2 Rb1 1.616(9) 4 . . 4_455 ?
O1 Rb1 O2 Rb1 110.13(5) 8_665 . . 4_455 ?
O01 Rb1 O2 Rb1 -175.62(5) . . . 4_455 ?
O2 Rb1 O2 Rb1 -88.52(4) 5 . . 4_455 ?
O1 Rb1 O2 Rb1 -49.36(4) 5 . . 4_455 ?
O01 Rb1 O2 Rb1 69.79(5) 8_665 . . 4_455 ?
O1 Rb1 O2 Rb1 -153.78(7) . . . 4_455 ?
C7 Rb1 O2 Rb1 -67.36(5) 5 . . 4_455 ?
C7 Rb1 O2 Rb1 176.44(14) . . . 4_455 ?
O01 Rb1 O2 Rb1 -103.60(5) 5_655 . . 4_455 ?
Rb1 Rb1 O2 Rb1 155.89(10) 4 . . 4_455 ?
O2 Rb1 O2 Rb1 90.14(3) 4 . . 5 ?
O1 Rb1 O2 Rb1 -161.34(4) 8_665 . . 5 ?
O01 Rb1 O2 Rb1 -87.10(5) . . . 5 ?
O2 Rb1 O2 Rb1 0.0 5 . . 5 ?
O1 Rb1 O2 Rb1 39.16(4) 5 . . 5 ?
O01 Rb1 O2 Rb1 158.32(6) 8_665 . . 5 ?
O1 Rb1 O2 Rb1 -65.25(6) . . . 5 ?
C7 Rb1 O2 Rb1 21.17(5) 5 . . 5 ?
C7 Rb1 O2 Rb1 -95.04(13) . . . 5 ?
O01 Rb1 O2 Rb1 -15.08(7) 5_655 . . 5 ?
Rb1 Rb1 O2 Rb1 -115.58(12) 4 . . 5 ?
O2 Rb1 O01 Rb1 -110.12(6) 4 . . 8_655 ?
O1 Rb1 O01 Rb1 -170.70(6) 8_665 . . 8_655 ?
O2 Rb1 O01 Rb1 -23.65(5) 5 . . 8_655 ?
O1 Rb1 O01 Rb1 -3.99(8) 5 . . 8_655 ?
O01 Rb1 O01 Rb1 139.00(6) 8_665 . . 8_655 ?
O1 Rb1 O01 Rb1 52.36(4) . . . 8_655 ?
C7 Rb1 O01 Rb1 -19.09(6) 5 . . 8_655 ?
C7 Rb1 O01 Rb1 70.10(5) . . . 8_655 ?
O2 Rb1 O01 Rb1 67.21(5) . . . 8_655 ?
O01 Rb1 O01 Rb1 -70.04(5) 5_655 . . 8_655 ?
Rb1 Rb1 O01 Rb1 -119.20(5) 4 . . 8_655 ?
O2 Rb1 O01 Rb1 -40.07(8) 4 . . 5_655 ?
O1 Rb1 O01 Rb1 -100.66(6) 8_665 . . 5_655 ?
O2 Rb1 O01 Rb1 46.39(6) 5 . . 5_655 ?
O1 Rb1 O01 Rb1 66.05(7) 5 . . 5_655 ?
O01 Rb1 O01 Rb1 -150.95(5) 8_665 . . 5_655 ?
O1 Rb1 O01 Rb1 122.40(7) . . . 5_655 ?
C7 Rb1 O01 Rb1 50.95(7) 5 . . 5_655 ?
C7 Rb1 O01 Rb1 140.14(7) . . . 5_655 ?
O2 Rb1 O01 Rb1 137.26(5) . . . 5_655 ?
O01 Rb1 O01 Rb1 0.0 5_655 . . 5_655 ?
Rb1 Rb1 O01 Rb1 -49.15(4) 4 . . 5_655 ?
